data_7222508
loop_
_publ_author_name
'Babizhetskyy, V.'
'Guerin, R.'
'Simon, A.'

_publ_section_title
;
 A new ternary arsenide La Ni5 As3: preparation and crystal struture
;
_journal_name_full
;
Zeitschrift fuer Naturforschung, Teil B. Anorganische Chemie, Organische 
Chemie (42,1987-)
;
_journal_page_first 1103
_journal_page_last 1108
_journal_volume 59
_journal_year 2004
_chemical_formula_sum 'As3 La Ni5'
_chemical_name_systematic 'La Ni5 As3'
_space_group_IT_number 62
_symmetry_space_group_name_Hall '-P 2ac 2n'
_symmetry_space_group_name_H-M 'P n m a'
_cell_angle_alpha 90
_cell_angle_beta 90
_cell_angle_gamma 90
_cell_formula_units_Z 8
_cell_length_a 11.179
_cell_length_b 3.9133
_cell_length_c 24.443
_cell_volume 1069.303
_citation_journal_id_ASTM ZNBSEN
_cod_data_source_file Babizhetskyy_ZNBSEN_2004_1609.cif
_cod_data_source_block As3La1Ni5
_cod_original_formula_sum 'As3 La1 Ni5'
_cod_database_code 7222508

loop_
_symmetry_equiv_pos_as_xyz
x,y,z
-x+1/2,-y,z+1/2
x+1/2,-y+1/2,-z+1/2
-x,y+1/2,-z
-x,-y,-z
x-1/2,y,-z-1/2
-x-1/2,y-1/2,z-1/2
x,-y-1/2,z

loop_
_atom_site_label
_atom_site_type_symbol
_atom_site_fract_x
_atom_site_fract_y
_atom_site_fract_z
_atom_site_occupancy
_atom_site_U_iso_or_equiv
As6 As 0.5985 0.75 0.44709 1 0.0
La1 La 0.912 0.75 0.3384 1 0.0
As2 As 0.9125 0.75 0.20373 1 0.0
La2 La 0.4137 0.25 0.39571 1 0.0
Ni8 Ni 0.5905 0.25 0.5038 1 0.0
Ni5 Ni 0.6043 0.75 0.3503 1 0.0
Ni2 Ni 0.2195 0.75 0.3469 1 0.0
As3 As 0.7012 0.25 0.31752 1 0.0
Ni9 Ni 0.7931 0.75 0.4892 1 0.0
As4 As 0.1228 0.25 0.31468 1 0.0
Ni6 Ni 0.3049 0.25 0.2666 1 0.0
Ni10 Ni 0.5204 0.25 0.2694 1 0.0
Ni3 Ni 0.1173 0.25 0.4106 1 0.0
Ni7 Ni 0.7128 0.25 0.4131 1 0.0
As5 As 0.2281 0.75 0.44293 1 0.0
As1 As 0.9119 0.25 0.4399 1 0.0
Ni4 Ni 0.6618 0.75 0.2513 1 0.0
Ni1 Ni 0.0221 0.75 0.4666 1 0.0
